data_7712017
loop_
_publ_author_name
'Izod, Keith'
'Madlool, Atheer M.'
'Craig, Alex'
'Waddell, Paul G.'

_publ_section_title
;
 Phosphido-borane-supported stannates.
;
_journal_issue 4
_journal_name_full 'Dalton transactions (Cambridge, England : 2003)'
_journal_page_first 947
_journal_page_last 954
_journal_paper_doi 10.1039/d2dt03587a
_journal_volume 52
_journal_year 2023
_chemical_formula_moiety 'C88 H114 B6 K2 O4 P6 Sn2'
_chemical_formula_sum 'C88 H114 B6 K2 O4 P6 Sn2'
_chemical_formula_weight 1802.05
_space_group_crystal_system triclinic
_space_group_IT_number 2
_space_group_name_Hall '-P 1'
_space_group_name_H-M_alt 'P -1'
_atom_sites_solution_hydrogens mixed
_atom_sites_solution_primary dual
_audit_creation_date 2017-06-30
_audit_creation_method
;
Olex2 1.2
(compiled Mar 28 2017 19:34:44 for OlexSys, GUI svn.r5337)
;
_audit_update_record
;
2022-11-04 deposited with the CCDC.	2022-12-21 downloaded from the CCDC.
;
_cell_angle_alpha 83.991(3)
_cell_angle_beta 75.367(3)
_cell_angle_gamma 62.619(4)
_cell_formula_units_Z 1
_cell_length_a 12.5263(4)
_cell_length_b 12.8410(6)
_cell_length_c 16.3428(5)
_cell_measurement_reflns_used 11581
_cell_measurement_temperature 150.0(2)
_cell_measurement_theta_max 26.9530
_cell_measurement_theta_min 3.5340
_cell_volume 2258.32(17)
_computing_cell_refinement 'CrysAlisPro 1.171.38.42b (Rigaku OD, 2015)'
_computing_data_collection 'CrysAlisPro 1.171.38.42b (Rigaku OD, 2015)'
_computing_data_reduction 'CrysAlisPro 1.171.38.42b (Rigaku OD, 2015)'
_computing_molecular_graphics 'Olex2 (Dolomanov et al., 2009)'
_computing_publication_material 'Olex2 (Dolomanov et al., 2009)'
_computing_structure_refinement 'XL (Sheldrick, 2008)'
_computing_structure_solution 'ShelXT (Sheldrick, 2015)'
_diffrn_ambient_environment air
_diffrn_ambient_temperature 150.0(2)
_diffrn_detector 'CCD plate'
_diffrn_detector_area_resol_mean 10.3968
_diffrn_detector_type Atlas
_diffrn_measured_fraction_theta_full 0.998
_diffrn_measured_fraction_theta_max 0.862
_diffrn_measurement_details
;
List of Runs (angles in degrees, time in seconds):

  # Type    Start    End  Width  t~exp~   \w     \q     \k     \f   Frames
#--------------------------------------------------------------------------
  1  \w     -4.00  52.00   1.00   45.00    --   10.16 -99.00 -30.00   56
  2  \w     31.00  78.00   1.00   45.00    --   10.16-144.00 149.00   47
  3  \w    -71.00  56.00   1.00   45.00    --   10.16 -19.00 150.00  127
  4  \w    -36.00  92.00   1.00   45.00    --   10.16  19.00 -30.00  128
  5  \w    -58.00 -10.00   1.00   45.00    --   10.16 144.00-156.00   48
  6  \w    -66.00  37.00   1.00   45.00    --   10.16 -38.00   0.00  103
  7  \w    -16.00  86.00   1.00   45.00    --   10.16  38.00-180.00  102
;
_diffrn_measurement_device 'four-circle diffractometer'
_diffrn_measurement_device_type 'Xcalibur, Atlas, Gemini ultra'
_diffrn_measurement_method '\w scans'
_diffrn_orient_matrix_type 'CrysAlisPro convention (1999,Acta A55,543-557)'
_diffrn_orient_matrix_UB_11 -0.0123752000
_diffrn_orient_matrix_UB_12 -0.0042729000
_diffrn_orient_matrix_UB_13 0.0447083000
_diffrn_orient_matrix_UB_21 -0.0169009000
_diffrn_orient_matrix_UB_22 -0.0450551000
_diffrn_orient_matrix_UB_23 -0.0024825000
_diffrn_orient_matrix_UB_31 0.0621134000
_diffrn_orient_matrix_UB_32 -0.0426861000
_diffrn_orient_matrix_UB_33 -0.0027299000
_diffrn_radiation_monochromator graphite
_diffrn_radiation_probe x-ray
_diffrn_radiation_type MoK\a
_diffrn_radiation_wavelength 0.71073
_diffrn_reflns_av_R_equivalents 0.0473
_diffrn_reflns_av_unetI/netI 0.0600
_diffrn_reflns_Laue_measured_fraction_full 0.998
_diffrn_reflns_Laue_measured_fraction_max 0.862
_diffrn_reflns_limit_h_max 16
_diffrn_reflns_limit_h_min -16
_diffrn_reflns_limit_k_max 16
_diffrn_reflns_limit_k_min -17
_diffrn_reflns_limit_l_max 21
_diffrn_reflns_limit_l_min -20
_diffrn_reflns_number 36224
_diffrn_reflns_point_group_measured_fraction_full 0.998
_diffrn_reflns_point_group_measured_fraction_max 0.862
_diffrn_reflns_theta_full 25.242
_diffrn_reflns_theta_max 28.831
_diffrn_reflns_theta_min 3.284
_diffrn_source 'fine-focus sealed X-ray tube'
_diffrn_source_type 'Enhance (Mo) X-ray Source'
_exptl_absorpt_coefficient_mu 0.799
_exptl_absorpt_correction_T_max 1.00000
_exptl_absorpt_correction_T_min 0.99641
_exptl_absorpt_correction_type multi-scan
_exptl_absorpt_process_details
;
CrysAlisPro 1.171.38.42b (Rigaku Oxford Diffraction, 2015)
Empirical absorption correction using spherical harmonics,
 implemented in SCALE3 ABSPACK scaling algorithm.
;
_exptl_crystal_colour yellow
_exptl_crystal_colour_primary yellow
_exptl_crystal_density_diffrn 1.325
_exptl_crystal_description plate
_exptl_crystal_F_000 932
_exptl_crystal_size_max 0.33
_exptl_crystal_size_mid 0.16
_exptl_crystal_size_min 0.05
_refine_diff_density_max 0.479
_refine_diff_density_min -0.492
_refine_diff_density_rms 0.083
_refine_ls_extinction_method none
_refine_ls_goodness_of_fit_ref 1.025
_refine_ls_hydrogen_treatment mixed
_refine_ls_matrix_type full
_refine_ls_number_parameters 563
_refine_ls_number_reflns 10194
_refine_ls_number_restraints 176
_refine_ls_restrained_S_all 1.029
_refine_ls_R_factor_all 0.0651
_refine_ls_R_factor_gt 0.0399
_refine_ls_shift/su_max 0.002
_refine_ls_shift/su_mean 0.000
_refine_ls_structure_factor_coef Fsqd
_refine_ls_weighting_details 'w=1/[\s^2^(Fo^2^)+(0.0331P)^2^+0.5192P] where P=(Fo^2^+2Fc^2^)/3'
_refine_ls_weighting_scheme calc
_refine_ls_wR_factor_gt 0.0727
_refine_ls_wR_factor_ref 0.0811
_reflns_Friedel_coverage 0.000
_reflns_number_gt 7863
_reflns_number_total 10194
_reflns_threshold_expression 'I > 2\s(I)'
_cod_data_source_file d2dt03587a2.cif
_cod_data_source_block kji170036
_cod_depositor_comments 'Adding full bibliography for 7712014--7712020.cif.'
_cod_original_cell_volume 2258.33(16)
_cod_database_code 7712017
_shelx_shelxl_version_number 2014/7
_chemical_oxdiff_formula 'C36 H39 P3 Sn1'
_shelx_space_group_comment
;
The symmetry employed for this shelxl refinement is uniquely defined
by the following loop, which should always be used as a source of
symmetry information in preference to the above space-group names.
They are only intended as comments.
;
_reflns_odcompleteness_completeness 99.78
_reflns_odcompleteness_iscentric 1
_reflns_odcompleteness_theta 25.30
_olex2_refinement_description
;
1. Fixed Uiso
 At 1.2 times of:
  All C(H) groups, All C(H,H) groups
 At 1.5 times of:
  All B(H,H,H) groups, All C(H,H,H) groups
2. Restrained distances
 K1-O2B \\sim K1-O2A
 with sigma of 0.02
3. Uiso/Uaniso restraints and constraints
O2A \\sim C41A \\sim C42A \\sim C43A \\sim C44A \\sim O2B \\sim C41B \\sim C42B
\\sim C43B \\sim C44B: within 2A with sigma of 0.02 and sigma for terminal
atoms of 0.04
4. Rigid body (RIGU) restrains
 O2A, C41A, C42A, C43A, C44A, O2B, C41B, C42B, C43B, C44B
 with sigma for 1-2 distances of 0.004 and sigma for 1-3 distances of 0.004
5. Same fragment restrains
{O2A, C41A, C42A, C43A, C44A} sigma for 1-2: 0.02, 1-3: 0.02
as
{O2B, C41B, C42B, C43B, C44B}
6. Others
 Fixed Sof: O2A(0.65416) C41A(0.65416) H41A(0.65416) H41B(0.65416)
 C42A(0.65416) H42A(0.65416) H42B(0.65416) H42C(0.65416) C43A(0.65416)
 H43A(0.65416) H43B(0.65416) C44A(0.65416) H44A(0.65416) H44B(0.65416)
 H44C(0.65416) O2B(0.34584) C41B(0.34584) H41C(0.34584) H41D(0.34584)
 C42B(0.34584) H42D(0.34584) H42E(0.34584) H42F(0.34584) C43B(0.34584)
 H43C(0.34584) H43D(0.34584) C44B(0.34584) H44D(0.34584) H44E(0.34584)
 H44F(0.34584)
7.a Secondary CH2 refined with riding coordinates:
 C37(H37A,H37B), C38(H38A,H38B), C39(H39A,H39B), C40(H40A,H40B), C41A(H41A,
 H41B), C43A(H43A,H43B), C41B(H41C,H41D), C43B(H43C,H43D)
7.b Aromatic/amide H refined with riding coordinates:
 C2(H2), C3(H3), C4(H4), C5(H5), C6(H6), C8(H8), C9(H9), C10(H10), C11(H11),
 C12(H12), C14(H14), C15(H15), C16(H16), C17(H17), C18(H18), C20(H20), C21(H21),
  C22(H22), C23(H23), C24(H24), C26(H26), C27(H27), C28(H28), C29(H29),
 C30(H30), C32(H32), C33(H33), C34(H34), C35(H35), C36(H36)
7.c Idealised Me refined as rotating group:
 C42A(H42A,H42B,H42C), C44A(H44A,H44B,H44C), C42B(H42D,H42E,H42F), C44B(H44D,
 H44E,H44F)
;
_olex2_submission_special_instructions 'No special instructions were received'
_oxdiff_exptl_absorpt_empirical_details
;
Empirical correction (ABSPACK) includes:
- Absorption correction using spherical harmonics
- Frame scaling
;
_oxdiff_exptl_absorpt_empirical_full_max 1.034
_oxdiff_exptl_absorpt_empirical_full_min 0.969

loop_
_space_group_symop_operation_xyz
'x, y, z'
'-x, -y, -z'

loop_
_atom_site_label
_atom_site_type_symbol
_atom_site_fract_x
_atom_site_fract_y
_atom_site_fract_z
_atom_site_U_iso_or_equiv
_atom_site_adp_type
_atom_site_occupancy
_atom_site_site_symmetry_order
_atom_site_calc_flag
_atom_site_refinement_flags_posn
_atom_site_refinement_flags_adp
_atom_site_refinement_flags_occupancy
_atom_site_disorder_assembly
_atom_site_disorder_group
Sn1 Sn 0.61965(2) 0.42444(2) 0.84379(2) 0.02290(6) Uani 1 1 d . . . . .
K1 K 0.63777(6) 0.28894(6) 0.53863(4) 0.03830(16) Uani 1 1 d D . . . .
P1 P 0.45663(6) 0.56619(6) 0.75765(4) 0.02544(16) Uani 1 1 d . . . . .
P2 P 0.81487(6) 0.38344(7) 0.71804(5) 0.02802(17) Uani 1 1 d . . . . .
P3 P 0.60193(6) 0.23149(6) 0.82417(4) 0.02561(16) Uani 1 1 d . . . . .
O1 O 0.4370(2) 0.2620(2) 0.53581(15) 0.0579(7) Uani 1 1 d . . . . .
C1 C 0.4555(2) 0.7080(2) 0.76340(18) 0.0284(6) Uani 1 1 d . . . . .
C2 C 0.4491(3) 0.7776(3) 0.6923(2) 0.0467(8) Uani 1 1 d . . . . .
H2 H 0.4476 0.7504 0.6409 0.056 Uiso 1 1 calc R . . . .
C3 C 0.4448(3) 0.8867(3) 0.6958(3) 0.0572(10) Uani 1 1 d . . . . .
H3 H 0.4401 0.9338 0.6467 0.069 Uiso 1 1 calc R . . . .
C4 C 0.4473(3) 0.9277(3) 0.7689(2) 0.0495(9) Uani 1 1 d . . . . .
H4 H 0.4420 1.0037 0.7708 0.059 Uiso 1 1 calc R . . . .
C5 C 0.4575(3) 0.8589(3) 0.8393(2) 0.0458(8) Uani 1 1 d . . . . .
H5 H 0.4610 0.8864 0.8898 0.055 Uiso 1 1 calc R . . . .
C6 C 0.4626(3) 0.7492(3) 0.83658(19) 0.0369(7) Uani 1 1 d . . . . .
H6 H 0.4709 0.7013 0.8853 0.044 Uiso 1 1 calc R . . . .
C7 C 0.3064(2) 0.5887(2) 0.82574(18) 0.0294(6) Uani 1 1 d . . . . .
C8 C 0.2666(3) 0.6338(3) 0.9074(2) 0.0392(7) Uani 1 1 d . . . . .
H8 H 0.3175 0.6563 0.9281 0.047 Uiso 1 1 calc R . . . .
C9 C 0.1554(3) 0.6471(3) 0.9597(2) 0.0477(9) Uani 1 1 d . . . . .
H9 H 0.1306 0.6774 1.0156 0.057 Uiso 1 1 calc R . . . .
C10 C 0.0820(3) 0.6158(3) 0.9295(3) 0.0538(10) Uani 1 1 d . . . . .
H10 H 0.0052 0.6248 0.9648 0.065 Uiso 1 1 calc R . . . .
C11 C 0.1170(3) 0.5723(4) 0.8503(3) 0.0619(11) Uani 1 1 d . . . . .
H11 H 0.0644 0.5516 0.8301 0.074 Uiso 1 1 calc R . . . .
C12 C 0.2314(3) 0.5574(3) 0.7973(2) 0.0513(9) Uani 1 1 d . . . . .
H12 H 0.2562 0.5255 0.7419 0.062 Uiso 1 1 calc R . . . .
C13 C 0.4696(2) 0.2374(2) 0.90727(17) 0.0267(6) Uani 1 1 d . . . . .
C14 C 0.4540(3) 0.1360(3) 0.92380(19) 0.0365(7) Uani 1 1 d . . . . .
H14 H 0.5123 0.0659 0.8929 0.044 Uiso 1 1 calc R . . . .
C15 C 0.3542(3) 0.1363(3) 0.9849(2) 0.0413(8) Uani 1 1 d . . . . .
H15 H 0.3449 0.0664 0.9960 0.050 Uiso 1 1 calc R . . . .
C16 C 0.2693(3) 0.2370(3) 1.0290(2) 0.0412(8) Uani 1 1 d . . . . .
H16 H 0.2006 0.2372 1.0704 0.049 Uiso 1 1 calc R . . . .
C17 C 0.2831(3) 0.3373(3) 1.0138(2) 0.0448(8) Uani 1 1 d . . . . .
H17 H 0.2237 0.4072 1.0445 0.054 Uiso 1 1 calc R . . . .
C18 C 0.3838(3) 0.3376(3) 0.95339(19) 0.0366(7) Uani 1 1 d . . . . .
H18 H 0.3934 0.4074 0.9439 0.044 Uiso 1 1 calc R . . . .
C19 C 0.7289(2) 0.1205(2) 0.86755(17) 0.0271(6) Uani 1 1 d . . . . .
C20 C 0.7404(3) 0.1387(3) 0.94666(18) 0.0320(7) Uani 1 1 d . . . . .
H20 H 0.6844 0.2104 0.9763 0.038 Uiso 1 1 calc R . . . .
C21 C 0.8321(3) 0.0540(3) 0.9826(2) 0.0440(8) Uani 1 1 d . . . . .
H21 H 0.8381 0.0669 1.0371 0.053 Uiso 1 1 calc R . . . .
C22 C 0.9145(3) -0.0489(3) 0.9395(2) 0.0471(9) Uani 1 1 d . . . . .
H22 H 0.9779 -0.1068 0.9641 0.057 Uiso 1 1 calc R . . . .
C23 C 0.9061(3) -0.0686(3) 0.8617(2) 0.0486(9) Uani 1 1 d . . . . .
H23 H 0.9636 -0.1403 0.8325 0.058 Uiso 1 1 calc R . . . .
C24 C 0.8135(3) 0.0157(3) 0.8245(2) 0.0387(7) Uani 1 1 d . . . . .
H24 H 0.8082 0.0016 0.7701 0.046 Uiso 1 1 calc R . . . .
C25 C 0.9410(2) 0.3011(3) 0.77186(17) 0.0311(7) Uani 1 1 d . . . . .
C26 C 0.9883(3) 0.1803(3) 0.7748(2) 0.0428(8) Uani 1 1 d . . . . .
H26 H 0.9540 0.1425 0.7501 0.051 Uiso 1 1 calc R . . . .
C27 C 1.0857(3) 0.1136(3) 0.8135(2) 0.0507(9) Uani 1 1 d . . . . .
H27 H 1.1172 0.0307 0.8153 0.061 Uiso 1 1 calc R . . . .
C28 C 1.1361(3) 0.1665(3) 0.8491(2) 0.0476(9) Uani 1 1 d . . . . .
H28 H 1.2024 0.1206 0.8755 0.057 Uiso 1 1 calc R . . . .
C29 C 1.0909(3) 0.2854(3) 0.8465(2) 0.0495(9) Uani 1 1 d . . . . .
H29 H 1.1263 0.3221 0.8712 0.059 Uiso 1 1 calc R . . . .
C30 C 0.9936(3) 0.3534(3) 0.8082(2) 0.0427(8) Uani 1 1 d . . . . .
H30 H 0.9629 0.4363 0.8070 0.051 Uiso 1 1 calc R . . . .
C31 C 0.8163(2) 0.5255(3) 0.69843(18) 0.0299(6) Uani 1 1 d . . . . .
C32 C 0.7640(3) 0.6120(3) 0.7604(2) 0.0410(8) Uani 1 1 d . . . . .
H32 H 0.7257 0.5976 0.8155 0.049 Uiso 1 1 calc R . . . .
C33 C 0.7665(3) 0.7189(3) 0.7440(2) 0.0488(9) Uani 1 1 d . . . . .
H33 H 0.7304 0.7768 0.7876 0.059 Uiso 1 1 calc R . . . .
C34 C 0.8204(3) 0.7407(3) 0.6658(3) 0.0563(10) Uani 1 1 d . . . . .
H34 H 0.8215 0.8143 0.6543 0.068 Uiso 1 1 calc R . . . .
C35 C 0.8738(4) 0.6564(4) 0.6028(2) 0.0626(11) Uani 1 1 d . . . . .
H35 H 0.9121 0.6719 0.5482 0.075 Uiso 1 1 calc R . . . .
C36 C 0.8718(3) 0.5495(3) 0.6187(2) 0.0471(8) Uani 1 1 d . . . . .
H36 H 0.9086 0.4920 0.5749 0.056 Uiso 1 1 calc R . . . .
C37 C 0.4067(4) 0.1727(4) 0.5758(3) 0.0761(13) Uani 1 1 d . . . . .
H37A H 0.4677 0.1216 0.6089 0.091 Uiso 1 1 calc R . . . .
H37B H 0.4057 0.1238 0.5333 0.091 Uiso 1 1 calc R . . . .
C38 C 0.2827(5) 0.2334(5) 0.6321(4) 0.121(2) Uani 1 1 d . . . . .
H38A H 0.2305 0.1964 0.6272 0.145 Uiso 1 1 calc R . . . .
H38B H 0.2892 0.2286 0.6916 0.145 Uiso 1 1 calc R . . . .
C39 C 0.2299(4) 0.3523(5) 0.6069(4) 0.0989(18) Uani 1 1 d . . . . .
H39A H 0.2079 0.4051 0.6549 0.119 Uiso 1 1 calc R . . . .
H39B H 0.1542 0.3718 0.5874 0.119 Uiso 1 1 calc R . . . .
C40 C 0.3240(4) 0.3657(5) 0.5373(3) 0.0916(18) Uani 1 1 d . . . . .
H40A H 0.2999 0.3747 0.4827 0.110 Uiso 1 1 calc R . . . .
H40B H 0.3330 0.4357 0.5472 0.110 Uiso 1 1 calc R . . . .
B1 B 0.4649(4) 0.5311(3) 0.6432(2) 0.0393(8) Uani 1 1 d . . . . .
H1A H 0.452(3) 0.450(3) 0.645(2) 0.059 Uiso 1 1 d R . . . .
H1B H 0.385(3) 0.608(3) 0.618(2) 0.059 Uiso 1 1 d R . . . .
H1C H 0.555(3) 0.522(3) 0.604(2) 0.059 Uiso 1 1 d R . . . .
B2 B 0.8574(3) 0.3041(4) 0.6106(2) 0.0391(8) Uani 1 1 d . . . . .
H2A H 0.956(3) 0.286(3) 0.582(2) 0.059 Uiso 1 1 d R . . . .
H2B H 0.850(3) 0.218(3) 0.625(2) 0.059 Uiso 1 1 d R . . . .
H2C H 0.792(3) 0.367(3) 0.573(2) 0.059 Uiso 1 1 d R . . . .
B3 B 0.5995(4) 0.1697(4) 0.7216(2) 0.0432(9) Uani 1 1 d . . . . .
H3A H 0.602(3) 0.082(3) 0.738(2) 0.065 Uiso 1 1 d R . . . .
H3B H 0.517(3) 0.235(3) 0.701(2) 0.065 Uiso 1 1 d R . . . .
H3C H 0.690(3) 0.151(3) 0.675(2) 0.065 Uiso 1 1 d R . . . .
O2A O 0.8186(9) 0.1177(6) 0.4285(7) 0.077(2) Uani 0.6542 1 d D U P A 1
C41A C 0.8298(8) 0.0030(7) 0.4280(6) 0.099(2) Uani 0.6542 1 d D U P A 1
H41A H 0.9160 -0.0559 0.4268 0.118 Uiso 0.6542 1 calc R . P A 1
H41B H 0.8068 -0.0094 0.3775 0.118 Uiso 0.6542 1 calc R . P A 1
C42A C 0.7450(15) -0.0082(11) 0.5062(13) 0.103(4) Uani 0.6542 1 d D U P A 1
H42A H 0.7562 -0.0892 0.5110 0.155 Uiso 0.6542 1 calc GR . P A 1
H42B H 0.6594 0.0450 0.5038 0.155 Uiso 0.6542 1 calc GR . P A 1
H42C H 0.7634 0.0120 0.5554 0.155 Uiso 0.6542 1 calc GR . P A 1
C43A C 0.8946(9) 0.1362(9) 0.3549(6) 0.107(3) Uani 0.6542 1 d D U P A 1
H43A H 0.8593 0.1454 0.3053 0.128 Uiso 0.6542 1 calc R . P A 1
H43B H 0.9785 0.0695 0.3441 0.128 Uiso 0.6542 1 calc R . P A 1
C44A C 0.8988(16) 0.2472(11) 0.3720(10) 0.094(4) Uani 0.6542 1 d D U P A 1
H44A H 0.9568 0.2612 0.3249 0.141 Uiso 0.6542 1 calc GR . P A 1
H44B H 0.9261 0.2392 0.4244 0.141 Uiso 0.6542 1 calc GR . P A 1
H44C H 0.8162 0.3134 0.3776 0.141 Uiso 0.6542 1 calc GR . P A 1
O2B O 0.8317(19) 0.1137(12) 0.4396(16) 0.104(5) Uani 0.3458 1 d D U P A 2
C41B C 0.8737(17) -0.0002(14) 0.4782(12) 0.125(5) Uani 0.3458 1 d D U P A 2
H41C H 0.9492 -0.0581 0.4406 0.150 Uiso 0.3458 1 calc R . P A 2
H41D H 0.8930 0.0034 0.5326 0.150 Uiso 0.3458 1 calc R . P A 2
C42B C 0.776(3) -0.033(2) 0.492(2) 0.110(7) Uani 0.3458 1 d D U P A 2
H42D H 0.7234 0.0078 0.4520 0.165 Uiso 0.3458 1 calc GR . P A 2
H42E H 0.7260 -0.0127 0.5499 0.165 Uiso 0.3458 1 calc GR . P A 2
H42F H 0.8111 -0.1183 0.4831 0.165 Uiso 0.3458 1 calc GR . P A 2
C43B C 0.9431(14) 0.1212(16) 0.3990(12) 0.119(5) Uani 0.3458 1 d D U P A 2
H43C H 0.9998 0.0529 0.3608 0.143 Uiso 0.3458 1 calc R . P A 2
H43D H 0.9858 0.1247 0.4412 0.143 Uiso 0.3458 1 calc R . P A 2
C44B C 0.901(3) 0.232(2) 0.350(2) 0.113(10) Uani 0.3458 1 d D U P A 2
H44D H 0.9670 0.2259 0.3008 0.169 Uiso 0.3458 1 calc GR . P A 2
H44E H 0.8812 0.2977 0.3864 0.169 Uiso 0.3458 1 calc GR . P A 2
H44F H 0.8274 0.2449 0.3319 0.169 Uiso 0.3458 1 calc GR . P A 2

loop_
_atom_site_aniso_label
_atom_site_aniso_U_11
_atom_site_aniso_U_22
_atom_site_aniso_U_33
_atom_site_aniso_U_23
_atom_site_aniso_U_13
_atom_site_aniso_U_12
Sn1 0.02598(10) 0.02356(10) 0.02083(10) 0.00051(7) -0.00506(7) -0.01277(8)
K1 0.0461(4) 0.0369(4) 0.0330(4) -0.0019(3) -0.0070(3) -0.0201(3)
P1 0.0289(4) 0.0214(4) 0.0244(4) 0.0011(3) -0.0059(3) -0.0104(3)
P2 0.0252(4) 0.0317(4) 0.0264(4) -0.0005(3) -0.0042(3) -0.0129(3)
P3 0.0344(4) 0.0261(4) 0.0203(4) 0.0035(3) -0.0066(3) -0.0175(3)
O1 0.0674(16) 0.0763(18) 0.0479(15) 0.0181(13) -0.0176(12) -0.0486(15)
C1 0.0306(14) 0.0208(14) 0.0308(16) -0.0002(12) -0.0039(11) -0.0104(12)
C2 0.064(2) 0.042(2) 0.046(2) 0.0146(16) -0.0230(16) -0.0310(17)
C3 0.082(3) 0.043(2) 0.065(3) 0.0244(19) -0.034(2) -0.039(2)
C4 0.050(2) 0.0259(17) 0.074(3) 0.0026(17) -0.0129(18) -0.0190(15)
C5 0.0527(19) 0.0363(19) 0.052(2) -0.0144(16) -0.0026(16) -0.0249(16)
C6 0.0461(17) 0.0347(17) 0.0315(17) -0.0013(13) -0.0022(13) -0.0225(15)
C7 0.0285(14) 0.0247(15) 0.0339(17) 0.0075(12) -0.0101(12) -0.0110(12)
C8 0.0308(16) 0.0333(17) 0.048(2) -0.0065(14) -0.0005(13) -0.0128(14)
C9 0.0372(18) 0.0351(18) 0.058(2) -0.0023(16) 0.0029(15) -0.0120(15)
C10 0.0339(18) 0.055(2) 0.064(3) 0.0198(19) -0.0101(16) -0.0173(17)
C11 0.055(2) 0.088(3) 0.072(3) 0.020(2) -0.029(2) -0.052(2)
C12 0.058(2) 0.070(3) 0.044(2) 0.0102(18) -0.0177(16) -0.043(2)
C13 0.0267(14) 0.0309(15) 0.0259(15) 0.0067(12) -0.0107(11) -0.0146(12)
C14 0.0419(17) 0.0376(17) 0.0361(18) -0.0014(14) -0.0041(13) -0.0250(15)
C15 0.0458(18) 0.047(2) 0.0435(19) 0.0073(15) -0.0077(14) -0.0340(16)
C16 0.0301(16) 0.052(2) 0.0422(19) 0.0117(16) -0.0086(13) -0.0217(16)
C17 0.0337(16) 0.0402(19) 0.045(2) 0.0063(15) -0.0010(14) -0.0092(15)
C18 0.0379(16) 0.0300(16) 0.0365(18) 0.0092(13) -0.0062(13) -0.0139(14)
C19 0.0292(14) 0.0242(14) 0.0285(15) 0.0032(12) -0.0023(11) -0.0154(12)
C20 0.0346(15) 0.0298(16) 0.0325(17) 0.0041(12) -0.0100(12) -0.0148(13)
C21 0.0485(19) 0.043(2) 0.049(2) 0.0176(16) -0.0232(16) -0.0249(17)
C22 0.0341(17) 0.039(2) 0.065(3) 0.0191(18) -0.0157(16) -0.0158(16)
C23 0.0318(17) 0.0254(17) 0.068(3) 0.0007(16) 0.0060(16) -0.0049(14)
C24 0.0429(17) 0.0309(17) 0.0371(18) -0.0015(13) 0.0031(13) -0.0182(15)
C25 0.0235(14) 0.0380(17) 0.0272(15) 0.0033(13) -0.0008(11) -0.0132(13)
C26 0.0367(17) 0.043(2) 0.052(2) 0.0081(16) -0.0090(14) -0.0225(15)
C27 0.0427(19) 0.044(2) 0.061(2) 0.0206(18) -0.0140(17) -0.0196(17)
C28 0.0341(17) 0.061(2) 0.039(2) 0.0159(17) -0.0117(14) -0.0159(17)
C29 0.0385(18) 0.067(3) 0.041(2) 0.0000(17) -0.0149(14) -0.0193(18)
C30 0.0392(17) 0.046(2) 0.0411(19) -0.0034(15) -0.0126(14) -0.0154(16)
C31 0.0252(14) 0.0351(16) 0.0309(16) 0.0030(13) -0.0077(11) -0.0148(13)
C32 0.0381(17) 0.0414(19) 0.0424(19) -0.0005(15) -0.0004(14) -0.0212(15)
C33 0.051(2) 0.041(2) 0.060(2) -0.0016(17) -0.0106(17) -0.0251(17)
C34 0.069(2) 0.048(2) 0.063(3) 0.0129(19) -0.017(2) -0.037(2)
C35 0.086(3) 0.066(3) 0.045(2) 0.017(2) -0.007(2) -0.050(2)
C36 0.056(2) 0.051(2) 0.0374(19) 0.0061(16) -0.0071(15) -0.0299(17)
C37 0.099(3) 0.076(3) 0.078(3) 0.010(2) -0.017(3) -0.064(3)
C38 0.134(5) 0.101(4) 0.105(4) -0.008(4) 0.052(4) -0.074(4)
C39 0.069(3) 0.108(4) 0.111(4) 0.022(3) -0.006(3) -0.045(3)
C40 0.069(3) 0.122(4) 0.103(4) 0.064(3) -0.046(3) -0.058(3)
B1 0.051(2) 0.036(2) 0.030(2) -0.0015(16) -0.0094(16) -0.0185(18)
B2 0.038(2) 0.046(2) 0.0296(19) -0.0097(16) -0.0035(15) -0.0166(18)
B3 0.071(3) 0.050(2) 0.0242(19) 0.0020(17) -0.0132(18) -0.040(2)
O2A 0.082(4) 0.067(3) 0.061(4) -0.026(3) -0.005(3) -0.015(3)
C41A 0.115(5) 0.068(4) 0.095(5) -0.031(4) -0.030(4) -0.018(4)
C42A 0.162(8) 0.046(5) 0.100(7) -0.019(5) -0.035(6) -0.039(6)
C43A 0.088(5) 0.142(6) 0.071(5) -0.031(5) 0.010(4) -0.044(5)
C44A 0.068(6) 0.168(7) 0.058(8) 0.000(6) -0.011(5) -0.064(5)
O2B 0.090(6) 0.096(6) 0.082(8) -0.020(5) -0.010(6) -0.006(5)
C41B 0.130(8) 0.088(6) 0.107(8) -0.019(6) -0.023(7) -0.006(6)
C42B 0.134(12) 0.069(11) 0.089(15) -0.014(11) -0.036(10) -0.005(9)
C43B 0.090(7) 0.146(8) 0.079(8) -0.014(7) -0.010(6) -0.019(6)
C44B 0.080(12) 0.155(11) 0.071(15) -0.009(11) -0.005(10) -0.030(9)

loop_
_atom_type_symbol
_atom_type_description
_atom_type_scat_dispersion_real
_atom_type_scat_dispersion_imag
_atom_type_scat_source
C C 0.0033 0.0016 'International Tables Vol C Tables 4.2.6.8 and 6.1.1.4'
H H 0.0000 0.0000 'International Tables Vol C Tables 4.2.6.8 and 6.1.1.4'
B B 0.0013 0.0007 'International Tables Vol C Tables 4.2.6.8 and 6.1.1.4'
K K 0.2009 0.2494 'International Tables Vol C Tables 4.2.6.8 and 6.1.1.4'
O O 0.0106 0.0060 'International Tables Vol C Tables 4.2.6.8 and 6.1.1.4'
P P 0.1023 0.0942 'International Tables Vol C Tables 4.2.6.8 and 6.1.1.4'
Sn Sn -0.6537 1.4246 'International Tables Vol C Tables 4.2.6.8 and 6.1.1.4'

loop_
_geom_angle_atom_site_label_1
_geom_angle_atom_site_label_2
_geom_angle_atom_site_label_3
_geom_angle
_geom_angle_site_symmetry_1
_geom_angle_site_symmetry_3
_geom_angle_publ_flag
P1 Sn1 P2 95.28(2) . . ?
P1 Sn1 P3 97.54(2) . . ?
P2 Sn1 P3 96.94(2) . . ?
O1 K1 B1 90.64(10) . . ?
O1 K1 H1A 74.9(8) . . ?
O1 K1 H1C 108.4(7) . . ?
O1 K1 B2 160.70(8) . . ?
O1 K1 H2B 145.3(7) . . ?
O1 K1 H2C 163.6(7) . . ?
O1 K1 B3 80.48(9) . . ?
O1 K1 H3B 66.0(7) . . ?
O1 K1 H3C 95.5(7) . . ?
O1 K1 O2A 101.6(3) . . ?
O1 K1 C42A 74.4(3) . . ?
O1 K1 O2B 105.6(6) . . ?
B1 K1 H1A 19.0(8) . . ?
B1 K1 H1C 20.0(7) . . ?
B1 K1 B2 82.72(10) . . ?
B1 K1 H2B 94.6(7) . . ?
B1 K1 H2C 73.2(7) . . ?
B1 K1 B3 84.03(10) . . ?
B1 K1 H3B 72.2(7) . . ?
B1 K1 H3C 96.2(8) . . ?
B1 K1 C42A 153.3(2) . . ?
H1A K1 H1C 38.9(10) . . ?
H1A K1 H2B 101.4(10) . . ?
H1A K1 H2C 88.7(10) . . ?
H1A K1 H3B 56.4(10) . . ?
H1A K1 H3C 87.2(10) . . ?
H1C K1 H2B 84.8(9) . . ?
H1C K1 H2C 56.1(10) . . ?
H1C K1 H3B 88.4(10) . . ?
H1C K1 H3C 102.9(10) . . ?
B2 K1 H1A 94.6(7) . . ?
B2 K1 H1C 68.9(6) . . ?
B2 K1 H2B 20.0(7) . . ?
B2 K1 H2C 17.9(7) . . ?
B2 K1 H3B 94.7(7) . . ?
B2 K1 H3C 67.4(8) . . ?
B2 K1 C42A 104.1(4) . . ?
H2B K1 H2C 37.9(9) . . ?
H2B K1 H3B 83.1(9) . . ?
H2B K1 H3C 49.9(10) . . ?
H2C K1 H3B 105.4(10) . . ?
H2C K1 H3C 83.9(10) . . ?
B3 K1 H1A 71.4(7) . . ?
B3 K1 H1C 96.0(7) . . ?
B3 K1 B2 80.82(10) . . ?
B3 K1 H2B 66.1(6) . . ?
B3 K1 H2C 94.9(7) . . ?
B3 K1 H3B 19.5(7) . . ?
B3 K1 H3C 19.5(7) . . ?
B3 K1 C42A 72.0(3) . . ?
H3B K1 H3C 39.0(9) . . ?
O2A K1 B1 164.16(17) . . ?
O2A K1 H1A 176.5(8) . . ?
O2A K1 H1C 144.3(7) . . ?
O2A K1 B2 88.6(3) . . ?
O2A K1 H2B 81.1(7) . . ?
O2A K1 H2C 94.7(7) . . ?
O2A K1 B3 107.7(2) . . ?
O2A K1 H3B 121.9(7) . . ?
O2A K1 H3C 92.6(8) . . ?
O2A K1 C42A 42.1(2) . . ?
C42A K1 H1A 135.1(8) . . ?
C42A K1 H1C 167.2(8) . . ?
C42A K1 H2B 86.3(8) . . ?
C42A K1 H2C 119.3(8) . . ?
C42A K1 H3B 81.4(8) . . ?
C42A K1 H3C 64.3(9) . . ?
O2B K1 B1 162.6(5) . . ?
O2B K1 H1A 175.7(9) . . ?
O2B K1 H1C 142.6(8) . . ?
O2B K1 B2 83.7(7) . . ?
O2B K1 H2B 75.7(10) . . ?
O2B K1 H2C 90.7(9) . . ?
O2B K1 B3 104.4(5) . . ?
O2B K1 H3B 119.8(8) . . ?
O2B K1 H3C 88.5(9) . . ?
C1 P1 Sn1 104.34(9) . . ?
C1 P1 C7 103.00(13) . . ?
C1 P1 B1 110.88(15) . . ?
C7 P1 Sn1 104.59(8) . . ?
C7 P1 B1 109.62(16) . . ?
B1 P1 Sn1 122.56(12) . . ?
C25 P2 Sn1 101.23(9) . . ?
C25 P2 B2 108.01(15) . . ?
C31 P2 Sn1 104.47(9) . . ?
C31 P2 C25 103.59(13) . . ?
C31 P2 B2 109.67(16) . . ?
B2 P2 Sn1 127.36(12) . . ?
C13 P3 Sn1 105.89(10) . . ?
C13 P3 B3 108.27(16) . . ?
C19 P3 Sn1 101.68(9) . . ?
C19 P3 C13 100.11(11) . . ?
C19 P3 B3 109.02(16) . . ?
B3 P3 Sn1 128.32(12) . . ?
C37 O1 K1 126.5(2) . . ?
C37 O1 C40 107.5(3) . . ?
C40 O1 K1 117.5(2) . . ?
C2 C1 P1 119.2(2) . . ?
C2 C1 C6 118.1(3) . . ?
C6 C1 P1 122.7(2) . . ?
C1 C2 H2 119.9 . . ?
C3 C2 C1 120.2(3) . . ?
C3 C2 H2 119.9 . . ?
C2 C3 H3 119.5 . . ?
C4 C3 C2 121.1(3) . . ?
C4 C3 H3 119.5 . . ?
C3 C4 H4 120.1 . . ?
C3 C4 C5 119.8(3) . . ?
C5 C4 H4 120.1 . . ?
C4 C5 H5 120.1 . . ?
C4 C5 C6 119.8(3) . . ?
C6 C5 H5 120.1 . . ?
C1 C6 H6 119.5 . . ?
C5 C6 C1 121.0(3) . . ?
C5 C6 H6 119.5 . . ?
C8 C7 P1 122.2(2) . . ?
C12 C7 P1 120.0(2) . . ?
C12 C7 C8 117.8(3) . . ?
C7 C8 H8 118.9 . . ?
C9 C8 C7 122.2(3) . . ?
C9 C8 H8 118.9 . . ?
C8 C9 H9 120.6 . . ?
C10 C9 C8 118.7(4) . . ?
C10 C9 H9 120.6 . . ?
C9 C10 H10 119.5 . . ?
C11 C10 C9 120.9(3) . . ?
C11 C10 H10 119.5 . . ?
C10 C11 H11 119.9 . . ?
C10 C11 C12 120.3(3) . . ?
C12 C11 H11 119.9 . . ?
C7 C12 C11 120.0(3) . . ?
C7 C12 H12 120.0 . . ?
C11 C12 H12 120.0 . . ?
C14 C13 P3 118.4(2) . . ?
C18 C13 P3 123.3(2) . . ?
C18 C13 C14 118.3(3) . . ?
C13 C14 H14 119.7 . . ?
C15 C14 C13 120.7(3) . . ?
C15 C14 H14 119.7 . . ?
C14 C15 H15 120.0 . . ?
C16 C15 C14 120.0(3) . . ?
C16 C15 H15 120.0 . . ?
C15 C16 H16 119.9 . . ?
C17 C16 C15 120.1(3) . . ?
C17 C16 H16 119.9 . . ?
C16 C17 H17 119.9 . . ?
C16 C17 C18 120.3(3) . . ?
C18 C17 H17 119.9 . . ?
C13 C18 C17 120.5(3) . . ?
C13 C18 H18 119.7 . . ?
C17 C18 H18 119.7 . . ?
C20 C19 P3 119.7(2) . . ?
C20 C19 C24 118.6(3) . . ?
C24 C19 P3 121.7(2) . . ?
C19 C20 H20 119.6 . . ?
C21 C20 C19 120.9(3) . . ?
C21 C20 H20 119.6 . . ?
C20 C21 H21 120.1 . . ?
C22 C21 C20 119.8(3) . . ?
C22 C21 H21 120.1 . . ?
C21 C22 H22 119.7 . . ?
C23 C22 C21 120.5(3) . . ?
C23 C22 H22 119.7 . . ?
C22 C23 H23 119.8 . . ?
C22 C23 C24 120.5(3) . . ?
C24 C23 H23 119.8 . . ?
C19 C24 C23 119.7(3) . . ?
C19 C24 H24 120.1 . . ?
C23 C24 H24 120.1 . . ?
C26 C25 P2 118.4(2) . . ?
C26 C25 C30 118.2(3) . . ?
C30 C25 P2 123.4(2) . . ?
C25 C26 H26 119.7 . . ?
C25 C26 C27 120.6(3) . . ?
C27 C26 H26 119.7 . . ?
C26 C27 H27 119.8 . . ?
C28 C27 C26 120.4(3) . . ?
C28 C27 H27 119.8 . . ?
C27 C28 H28 120.1 . . ?
C29 C28 C27 119.8(3) . . ?
C29 C28 H28 120.1 . . ?
C28 C29 H29 119.7 . . ?
C28 C29 C30 120.6(3) . . ?
C30 C29 H29 119.7 . . ?
C25 C30 C29 120.4(3) . . ?
C25 C30 H30 119.8 . . ?
C29 C30 H30 119.8 . . ?
C32 C31 P2 122.6(2) . . ?
C32 C31 C36 117.7(3) . . ?
C36 C31 P2 119.7(2) . . ?
C31 C32 H32 119.2 . . ?
C33 C32 C31 121.5(3) . . ?
C33 C32 H32 119.2 . . ?
C32 C33 H33 120.1 . . ?
C34 C33 C32 119.8(4) . . ?
C34 C33 H33 120.1 . . ?
C33 C34 H34 119.9 . . ?
C33 C34 C35 120.2(3) . . ?
C35 C34 H34 119.9 . . ?
C34 C35 H35 119.8 . . ?
C34 C35 C36 120.4(3) . . ?
C36 C35 H35 119.8 . . ?
C31 C36 H36 119.8 . . ?
C35 C36 C31 120.4(3) . . ?
C35 C36 H36 119.8 . . ?
O1 C37 H37A 110.5 . . ?
O1 C37 H37B 110.5 . . ?
O1 C37 C38 106.0(4) . . ?
H37A C37 H37B 108.7 . . ?
C38 C37 H37A 110.5 . . ?
C38 C37 H37B 110.5 . . ?
C37 C38 H38A 110.2 . . ?
C37 C38 H38B 110.2 . . ?
H38A C38 H38B 108.5 . . ?
C39 C38 C37 107.6(4) . . ?
C39 C38 H38A 110.2 . . ?
C39 C38 H38B 110.2 . . ?
C38 C39 H39A 110.4 . . ?
C38 C39 H39B 110.4 . . ?
C38 C39 C40 106.8(4) . . ?
H39A C39 H39B 108.6 . . ?
C40 C39 H39A 110.4 . . ?
C40 C39 H39B 110.4 . . ?
O1 C40 C39 106.6(3) . . ?
O1 C40 H40A 110.4 . . ?
O1 C40 H40B 110.4 . . ?
C39 C40 H40A 110.4 . . ?
C39 C40 H40B 110.4 . . ?
H40A C40 H40B 108.6 . . ?
K1 B1 H1A 50.6(17) . . ?
K1 B1 H1B 121.5(17) . . ?
K1 B1 H1C 63.8(18) . . ?
P1 B1 K1 128.19(16) . . ?
P1 B1 H1A 107.3(18) . . ?
P1 B1 H1B 109.8(17) . . ?
P1 B1 H1C 107.4(18) . . ?
H1A B1 H1B 109(2) . . ?
H1A B1 H1C 114(2) . . ?
H1B B1 H1C 109(2) . . ?
K1 B2 H2A 134.3(18) . . ?
K1 B2 H2B 65.8(16) . . ?
K1 B2 H2C 48.6(18) . . ?
P2 B2 K1 120.01(15) . . ?
P2 B2 H2A 104.8(18) . . ?
P2 B2 H2B 107.5(17) . . ?
P2 B2 H2C 106.2(18) . . ?
H2A B2 H2B 110(2) . . ?
H2A B2 H2C 113(2) . . ?
H2B B2 H2C 114(2) . . ?
K1 B3 H3A 129.7(18) . . ?
K1 B3 H3B 61.8(18) . . ?
K1 B3 H3C 52.9(17) . . ?
P3 B3 K1 122.57(17) . . ?
P3 B3 H3A 106.7(18) . . ?
P3 B3 H3B 106.5(19) . . ?
P3 B3 H3C 107.2(19) . . ?
H3A B3 H3B 116(3) . . ?
H3A B3 H3C 106(2) . . ?
H3B B3 H3C 115(2) . . ?
C41A O2A K1 123.2(5) . . ?
C43A O2A K1 125.0(5) . . ?
C43A O2A C41A 110.4(7) . . ?
O2A C41A H41A 110.3 . . ?
O2A C41A H41B 110.3 . . ?
O2A C41A C42A 107.0(8) . . ?
H41A C41A H41B 108.6 . . ?
C42A C41A H41A 110.3 . . ?
C42A C41A H41B 110.3 . . ?
K1 C42A H42A 163.7 . . ?
K1 C42A H42B 61.6 . . ?
K1 C42A H42C 64.8 . . ?
C41A C42A K1 86.7(5) . . ?
C41A C42A H42A 109.5 . . ?
C41A C42A H42B 109.5 . . ?
C41A C42A H42C 109.5 . . ?
H42A C42A H42B 109.5 . . ?
H42A C42A H42C 109.5 . . ?
H42B C42A H42C 109.5 . . ?
O2A C43A H43A 110.7 . . ?
O2A C43A H43B 110.7 . . ?
O2A C43A C44A 105.4(8) . . ?
H43A C43A H43B 108.8 . . ?
C44A C43A H43A 110.7 . . ?
C44A C43A H43B 110.7 . . ?
C43A C44A H44A 109.5 . . ?
C43A C44A H44B 109.5 . . ?
C43A C44A H44C 109.5 . . ?
H44A C44A H44B 109.5 . . ?
H44A C44A H44C 109.5 . . ?
H44B C44A H44C 109.5 . . ?
C41B O2B K1 114.8(12) . . ?
C43B O2B K1 122.4(13) . . ?
C43B O2B C41B 104.0(15) . . ?
O2B C41B H41C 110.3 . . ?
O2B C41B H41D 110.3 . . ?
H41C C41B H41D 108.5 . . ?
C42B C41B O2B 107.3(16) . . ?
C42B C41B H41C 110.3 . . ?
C42B C41B H41D 110.3 . . ?
C41B C42B H42D 109.5 . . ?
C41B C42B H42E 109.5 . . ?
C41B C42B H42F 109.5 . . ?
H42D C42B H42E 109.5 . . ?
H42D C42B H42F 109.5 . . ?
H42E C42B H42F 109.5 . . ?
O2B C43B H43C 110.9 . . ?
O2B C43B H43D 110.9 . . ?
O2B C43B C44B 104.2(15) . . ?
H43C C43B H43D 108.9 . . ?
C44B C43B H43C 110.9 . . ?
C44B C43B H43D 110.9 . . ?
C43B C44B H44D 109.5 . . ?
C43B C44B H44E 109.5 . . ?
C43B C44B H44F 109.5 . . ?
H44D C44B H44E 109.5 . . ?
H44D C44B H44F 109.5 . . ?
H44E C44B H44F 109.5 . . ?

loop_
_geom_bond_atom_site_label_1
_geom_bond_atom_site_label_2
_geom_bond_distance
_geom_bond_site_symmetry_2
_geom_bond_publ_flag
Sn1 P1 2.6386(7) . ?
Sn1 P2 2.6427(7) . ?
Sn1 P3 2.6455(8) . ?
K1 O1 2.704(2) . ?
K1 B1 3.213(4) . ?
K1 H1A 2.65(3) . ?
K1 H1C 2.90(3) . ?
K1 B2 3.343(4) . ?
K1 H2B 3.06(3) . ?
K1 H2C 2.73(3) . ?
K1 B3 3.241(4) . ?
K1 H3B 2.89(3) . ?
K1 H3C 2.71(3) . ?
K1 O2A 2.719(6) . ?
K1 C42A 3.464(12) . ?
K1 O2B 2.708(13) . ?
P1 C1 1.827(3) . ?
P1 C7 1.836(3) . ?
P1 B1 1.936(4) . ?
P2 C25 1.833(3) . ?
P2 C31 1.826(3) . ?
P2 B2 1.950(4) . ?
P3 C13 1.835(3) . ?
P3 C19 1.827(3) . ?
P3 B3 1.941(4) . ?
O1 C37 1.416(4) . ?
O1 C40 1.425(5) . ?
C1 C2 1.386(4) . ?
C1 C6 1.395(4) . ?
C2 H2 0.9500 . ?
C2 C3 1.384(5) . ?
C3 H3 0.9500 . ?
C3 C4 1.367(5) . ?
C4 H4 0.9500 . ?
C4 C5 1.371(5) . ?
C5 H5 0.9500 . ?
C5 C6 1.386(4) . ?
C6 H6 0.9500 . ?
C7 C8 1.387(4) . ?
C7 C12 1.367(4) . ?
C8 H8 0.9500 . ?
C8 C9 1.382(4) . ?
C9 H9 0.9500 . ?
C9 C10 1.363(5) . ?
C10 H10 0.9500 . ?
C10 C11 1.349(5) . ?
C11 H11 0.9500 . ?
C11 C12 1.412(5) . ?
C12 H12 0.9500 . ?
C13 C14 1.393(4) . ?
C13 C18 1.378(4) . ?
C14 H14 0.9500 . ?
C14 C15 1.387(4) . ?
C15 H15 0.9500 . ?
C15 C16 1.366(5) . ?
C16 H16 0.9500 . ?
C16 C17 1.366(5) . ?
C17 H17 0.9500 . ?
C17 C18 1.393(4) . ?
C18 H18 0.9500 . ?
C19 C20 1.391(4) . ?
C19 C24 1.393(4) . ?
C20 H20 0.9500 . ?
C20 C21 1.381(4) . ?
C21 H21 0.9500 . ?
C21 C22 1.372(5) . ?
C22 H22 0.9500 . ?
C22 C23 1.360(5) . ?
C23 H23 0.9500 . ?
C23 C24 1.396(4) . ?
C24 H24 0.9500 . ?
C25 C26 1.383(4) . ?
C25 C30 1.389(4) . ?
C26 H26 0.9500 . ?
C26 C27 1.393(4) . ?
C27 H27 0.9500 . ?
C27 C28 1.363(5) . ?
C28 H28 0.9500 . ?
C28 C29 1.363(5) . ?
C29 H29 0.9500 . ?
C29 C30 1.390(4) . ?
C30 H30 0.9500 . ?
C31 C32 1.386(4) . ?
C31 C36 1.390(4) . ?
C32 H32 0.9500 . ?
C32 C33 1.383(5) . ?
C33 H33 0.9500 . ?
C33 C34 1.354(5) . ?
C34 H34 0.9500 . ?
C34 C35 1.377(5) . ?
C35 H35 0.9500 . ?
C35 C36 1.381(5) . ?
C36 H36 0.9500 . ?
C37 H37A 0.9900 . ?
C37 H37B 0.9900 . ?
C37 C38 1.476(6) . ?
C38 H38A 0.9900 . ?
C38 H38B 0.9900 . ?
C38 C39 1.419(7) . ?
C39 H39A 0.9900 . ?
C39 H39B 0.9900 . ?
C39 C40 1.477(6) . ?
C40 H40A 0.9900 . ?
C40 H40B 0.9900 . ?
B1 H1A 1.11(4) . ?
B1 H1B 1.17(3) . ?
B1 H1C 1.11(3) . ?
B2 H2A 1.13(3) . ?
B2 H2B 1.15(4) . ?
B2 H2C 1.12(3) . ?
B3 H3A 1.12(4) . ?
B3 H3B 1.09(3) . ?
B3 H3C 1.14(3) . ?
O2A C41A 1.414(10) . ?
O2A C43A 1.407(10) . ?
C41A H41A 0.9900 . ?
C41A H41B 0.9900 . ?
C41A C42A 1.483(14) . ?
C42A H42A 0.9800 . ?
C42A H42B 0.9800 . ?
C42A H42C 0.9800 . ?
C43A H43A 0.9900 . ?
C43A H43B 0.9900 . ?
C43A C44A 1.507(15) . ?
C44A H44A 0.9800 . ?
C44A H44B 0.9800 . ?
C44A H44C 0.9800 . ?
O2B C41B 1.442(17) . ?
O2B C43B 1.428(16) . ?
C41B H41C 0.9900 . ?
C41B H41D 0.9900 . ?
C41B C42B 1.44(2) . ?
C42B H42D 0.9800 . ?
C42B H42E 0.9800 . ?
C42B H42F 0.9800 . ?
C43B H43C 0.9900 . ?
C43B H43D 0.9900 . ?
C43B C44B 1.488(19) . ?
C44B H44D 0.9800 . ?
C44B H44E 0.9800 . ?
C44B H44F 0.9800 . ?
